data_4511931
loop_
_publ_author_name
'Banerjee, Kaustuv'
'Roy, Sandipan'
'Biradha, Kumar'

_publ_section_title
;
 Design, Synthesis, and Photoluminescence Properties of One-, Two-, and
 Three-Dimensional Coordination Polymers: Anion-Assisted Argentophillic
 Interactions as Building Blocks
;
_journal_issue 10
_journal_name_full 'Crystal Growth &amp; Design'
_journal_page_first 5164
_journal_paper_doi 10.1021/cg500898c
_journal_volume 14
_journal_year 2014
_chemical_formula_sum 'C46 H42 Ag2 N4 O10 S2'
_chemical_formula_weight 1090.70
_chemical_name_systematic
; 
 ? 
;
_space_group_IT_number 2
_symmetry_cell_setting triclinic
_symmetry_space_group_name_Hall '-P 1'
_symmetry_space_group_name_H-M 'P -1'
_atom_sites_solution_hydrogens geom
_atom_sites_solution_primary direct
_atom_sites_solution_secondary difmap
_audit_creation_method SHELXL-97
_cell_angle_alpha 103.367(6)
_cell_angle_beta 105.626(6)
_cell_angle_gamma 93.767(6)
_cell_formula_units_Z 1
_cell_length_a 7.5490(15)
_cell_length_b 11.126(2)
_cell_length_c 13.287(3)
_cell_measurement_temperature 293(2)
_cell_volume 1035.8(4)
_computing_structure_refinement 'SHELXL-97 (Sheldrick, 1997)'
_computing_structure_solution 'SHELXS-97 (Sheldrick, 1990)'
_diffrn_ambient_temperature 293(2)
_diffrn_measured_fraction_theta_full 0.988
_diffrn_measured_fraction_theta_max 0.988
_diffrn_radiation_monochromator graphite
_diffrn_radiation_source 'fine-focus sealed tube'
_diffrn_radiation_type MoK\a
_diffrn_radiation_wavelength 0.71073
_diffrn_reflns_av_R_equivalents 0.0606
_diffrn_reflns_av_sigmaI/netI 0.0642
_diffrn_reflns_limit_h_max 9
_diffrn_reflns_limit_h_min -8
_diffrn_reflns_limit_k_max 13
_diffrn_reflns_limit_k_min -13
_diffrn_reflns_limit_l_max 16
_diffrn_reflns_limit_l_min -16
_diffrn_reflns_number 12115
_diffrn_reflns_theta_full 25.50
_diffrn_reflns_theta_max 25.50
_diffrn_reflns_theta_min 1.65
_exptl_absorpt_coefficient_mu 1.114
_exptl_crystal_colour 'Pale Yellow'
_exptl_crystal_density_diffrn 1.748
_exptl_crystal_density_method 'not measured'
_exptl_crystal_description Needle
_exptl_crystal_F_000 552
_exptl_crystal_size_max 0.25
_exptl_crystal_size_mid 0.16
_exptl_crystal_size_min 0.12
_refine_diff_density_max 0.466
_refine_diff_density_min -0.586
_refine_diff_density_rms 0.100
_refine_ls_extinction_method none
_refine_ls_goodness_of_fit_ref 1.361
_refine_ls_hydrogen_treatment constr
_refine_ls_matrix_type full
_refine_ls_number_parameters 289
_refine_ls_number_reflns 3811
_refine_ls_number_restraints 0
_refine_ls_restrained_S_all 1.361
_refine_ls_R_factor_all 0.0730
_refine_ls_R_factor_gt 0.0390
_refine_ls_shift/su_max 0.006
_refine_ls_shift/su_mean 0.001
_refine_ls_structure_factor_coef Fsqd
_refine_ls_weighting_details 'calc w=1/[\s^2^(Fo^2^)+(0.0100P)^2^+0.0000P] where P=(Fo^2^+2Fc^2^)/3'
_refine_ls_weighting_scheme calc
_refine_ls_wR_factor_gt 0.0585
_refine_ls_wR_factor_ref 0.0648
_reflns_number_gt 2557
_reflns_number_total 3811
_reflns_threshold_expression >2sigma(I)
_cod_data_source_file cg500898c_si_002.cif
_cod_data_source_block 2
_cod_depositor_comments
;
The following automatic conversions were performed:

'_symmetry_cell_setting' value 'Triclinic' changed to 'triclinic'
according to
/home/saulius/struct/COD-crude-data--automatic-downloads/rss-feeds/ACS/lib/dictionaries/cif_core.dic
dictionary named 'cif_core.dic' version 2.4.2 from 2011-04-26.

Automatic conversion script
Id: cif_fix_values 2281 2013-09-26 08:29:07Z andrius 

 Adding full bibliography for 4511930--4511934.cif.
;
_cod_original_sg_symbol_H-M P-1
_cod_database_code 4511931

loop_
_symmetry_equiv_pos_as_xyz
'x, y, z'
'-x, -y, -z'

loop_
_atom_site_label
_atom_site_type_symbol
_atom_site_fract_x
_atom_site_fract_y
_atom_site_fract_z
_atom_site_U_iso_or_equiv
_atom_site_adp_type
_atom_site_occupancy
_atom_site_symmetry_multiplicity
_atom_site_calc_flag
_atom_site_refinement_flags
Ag1 Ag 0.32225(5) 0.04916(3) 0.51795(3) 0.05124(14) Uani 1 1 d .
O1 O 0.7628(5) 0.4059(3) 1.0886(2) 0.0708(11) Uani 1 1 d .
C1 C 0.7815(5) 0.5072(4) 1.0708(3) 0.0387(11) Uani 1 1 d .
C2 C 0.8398(5) 0.6237(4) 1.1619(3) 0.0321(10) Uani 1 1 d .
C3 C 0.8469(5) 0.7486(4) 1.1354(3) 0.0419(11) Uani 1 1 d .
H3A H 0.9719 0.7749 1.1352 0.050 Uiso 1 1 calc .
H3B H 0.8170 0.8101 1.1909 0.050 Uiso 1 1 calc .
C4 C 0.7122(5) 0.7428(4) 1.0263(3) 0.0405(11) Uani 1 1 d .
H4A H 0.7215 0.8238 1.0112 0.049 Uiso 1 1 calc .
H4B H 0.5862 0.7215 1.0275 0.049 Uiso 1 1 calc .
C5 C 0.7552(5) 0.6454(4) 0.9377(3) 0.0413(11) Uani 1 1 d .
H5A H 0.6677 0.6430 0.8685 0.050 Uiso 1 1 calc .
H5B H 0.8787 0.6700 0.9343 0.050 Uiso 1 1 calc .
C6 C 0.7451(5) 0.5168(4) 0.9562(3) 0.0317(10) Uani 1 1 d .
N11 N 1.1301(4) 0.8826(3) 1.4903(3) 0.0372(9) Uani 1 1 d .
C11 C 0.9452(5) 0.6935(4) 1.3686(3) 0.0323(10) Uani 1 1 d .
C12 C 1.0551(5) 0.8072(4) 1.3894(3) 0.0341(10) Uani 1 1 d .
H12 H 1.0780 0.8323 1.3315 0.041 Uiso 1 1 calc R
C13 C 1.0919(6) 0.8459(4) 1.5731(3) 0.0510(13) Uani 1 1 d .
H13 H 1.1427 0.8968 1.6429 0.061 Uiso 1 1 calc R
C14 C 0.9812(6) 0.7364(4) 1.5586(3) 0.0531(13) Uani 1 1 d .
H14 H 0.9544 0.7156 1.6172 0.064 Uiso 1 1 calc R
C15 C 0.9110(5) 0.6587(4) 1.4571(3) 0.0460(12) Uani 1 1 d .
H15 H 0.8406 0.5826 1.4467 0.055 Uiso 1 1 calc R
C16 C 0.8766(5) 0.6063(4) 1.2610(3) 0.0362(11) Uani 1 1 d .
H16 H 0.8547 0.5235 1.2621 0.043 Uiso 1 1 calc R
N21 N 0.4988(4) 0.2270(3) 0.5938(3) 0.0361(9) Uani 1 1 d .
C21 C 0.6514(5) 0.3839(4) 0.7611(3) 0.0319(10) Uani 1 1 d .
C22 C 0.5556(5) 0.2647(4) 0.7018(3) 0.0378(11) Uani 1 1 d .
H22 H 0.5304 0.2089 0.7402 0.045 Uiso 1 1 calc R
C23 C 0.5408(5) 0.3071(4) 0.5398(3) 0.0401(11) Uani 1 1 d .
H23 H 0.5011 0.2832 0.4646 0.048 Uiso 1 1 calc R
C24 C 0.6399(5) 0.4228(4) 0.5910(3) 0.0404(11) Uani 1 1 d .
H24 H 0.6690 0.4751 0.5506 0.048 Uiso 1 1 calc R
C25 C 0.6966(5) 0.4618(4) 0.7025(3) 0.0412(11) Uani 1 1 d .
H25 H 0.7648 0.5401 0.7377 0.049 Uiso 1 1 calc R
C26 C 0.7009(5) 0.4086(4) 0.8800(3) 0.0341(10) Uani 1 1 d .
H26 H 0.7015 0.3378 0.9060 0.041 Uiso 1 1 calc R
O103 O 0.2158(4) 0.0112(3) 0.3044(2) 0.0564(9) Uani 1 1 d .
O102 O 0.3406(4) 0.1982(3) 0.2697(2) 0.0584(9) Uani 1 1 d .
O101 O 0.5141(4) 0.0224(3) 0.2699(2) 0.0691(10) Uani 1 1 d .
S100 S 0.33226(15) 0.06384(12) 0.24947(8) 0.0456(3) Uani 1 1 d .
C101 C -0.0722(5) 0.0917(4) 0.1156(3) 0.0373(11) Uani 1 1 d .
H101 H -0.0242 0.1231 0.1902 0.045 Uiso 1 1 calc R
C102 C 0.0376(5) 0.0244(3) 0.0571(3) 0.0271(9) Uani 1 1 d .
C103 C 0.2216(5) 0.0021(3) 0.1073(3) 0.0294(10) Uani 1 1 d .
C104 C 0.3190(5) -0.0633(4) 0.0464(3) 0.0382(11) Uani 1 1 d .
H104 H 0.4383 -0.0765 0.0802 0.046 Uiso 1 1 calc R
C105 C 0.2452(6) -0.1113(4) -0.0654(3) 0.0417(11) Uani 1 1 d .
H105 H 0.3145 -0.1564 -0.1051 0.050 Uiso 1 1 calc R
O1W O 0.6644(5) 0.3531(4) 0.2916(3) 0.1268(16) Uani 1 1 d .

loop_
_atom_site_aniso_label
_atom_site_aniso_U_11
_atom_site_aniso_U_22
_atom_site_aniso_U_33
_atom_site_aniso_U_23
_atom_site_aniso_U_13
_atom_site_aniso_U_12
Ag1 0.0448(2) 0.0414(2) 0.0497(2) -0.00667(17) 0.00347(16) -0.00832(15)
O1 0.136(3) 0.029(2) 0.0325(19) 0.0076(16) 0.0076(19) -0.017(2)
C1 0.051(3) 0.026(3) 0.034(3) 0.006(2) 0.010(2) -0.011(2)
C2 0.034(2) 0.029(3) 0.030(2) 0.008(2) 0.0056(19) -0.0056(18)
C3 0.049(3) 0.033(3) 0.036(3) 0.002(2) 0.008(2) -0.003(2)
C4 0.046(3) 0.029(3) 0.043(3) 0.010(2) 0.009(2) 0.000(2)
C5 0.050(3) 0.035(3) 0.036(3) 0.015(2) 0.004(2) 0.005(2)
C6 0.035(2) 0.024(3) 0.031(2) 0.007(2) 0.0036(19) -0.0003(18)
N11 0.0381(19) 0.037(2) 0.030(2) 0.0050(18) 0.0059(17) -0.0026(16)
C11 0.029(2) 0.034(3) 0.029(2) 0.004(2) 0.0044(19) 0.0005(19)
C12 0.037(2) 0.040(3) 0.023(2) 0.007(2) 0.0079(19) -0.003(2)
C13 0.052(3) 0.061(4) 0.028(3) -0.005(2) 0.009(2) -0.003(2)
C14 0.062(3) 0.066(4) 0.028(3) 0.014(2) 0.014(2) -0.015(3)
C15 0.047(3) 0.050(3) 0.039(3) 0.013(2) 0.011(2) -0.012(2)
C16 0.039(2) 0.026(3) 0.039(3) 0.005(2) 0.010(2) -0.0058(19)
N21 0.040(2) 0.033(2) 0.026(2) 0.0056(18) -0.0036(16) 0.0013(16)
C21 0.033(2) 0.031(3) 0.026(2) 0.002(2) 0.0045(19) -0.0018(19)
C22 0.037(2) 0.038(3) 0.030(3) 0.001(2) 0.005(2) -0.002(2)
C23 0.045(3) 0.044(3) 0.027(3) 0.008(2) 0.002(2) 0.011(2)
C24 0.048(3) 0.039(3) 0.036(3) 0.019(2) 0.008(2) 0.008(2)
C25 0.042(2) 0.037(3) 0.038(3) 0.003(2) 0.010(2) -0.011(2)
C26 0.037(2) 0.025(3) 0.036(3) 0.010(2) 0.0024(19) 0.0006(18)
O103 0.074(2) 0.059(2) 0.0321(18) 0.0239(16) 0.0069(16) -0.0214(17)
O102 0.086(2) 0.034(2) 0.0370(18) 0.0082(15) -0.0046(16) -0.0181(16)
O101 0.0439(19) 0.091(3) 0.057(2) 0.0268(19) -0.0137(16) -0.0054(17)
S100 0.0494(7) 0.0483(9) 0.0280(7) 0.0137(6) -0.0052(5) -0.0138(6)
C101 0.043(3) 0.035(3) 0.030(2) 0.003(2) 0.010(2) -0.002(2)
C102 0.031(2) 0.026(2) 0.023(2) 0.0119(19) 0.0030(18) -0.0008(18)
C103 0.038(2) 0.024(2) 0.027(2) 0.0146(19) 0.0064(19) -0.0038(19)
C104 0.036(2) 0.034(3) 0.046(3) 0.018(2) 0.007(2) 0.006(2)
C105 0.045(3) 0.038(3) 0.043(3) 0.006(2) 0.019(2) 0.006(2)
O1W 0.103(3) 0.114(4) 0.142(4) 0.032(3) 0.009(3) -0.022(3)

loop_
_atom_type_symbol
_atom_type_description
_atom_type_scat_dispersion_real
_atom_type_scat_dispersion_imag
_atom_type_scat_source
C C 0.0033 0.0016 'International Tables Vol C Tables 4.2.6.8 and 6.1.1.4'
H H 0.0000 0.0000 'International Tables Vol C Tables 4.2.6.8 and 6.1.1.4'
Ag Ag -0.8971 1.1015 'International Tables Vol C Tables 4.2.6.8 and 6.1.1.4'
N N 0.0061 0.0033 'International Tables Vol C Tables 4.2.6.8 and 6.1.1.4'
O O 0.0106 0.0060 'International Tables Vol C Tables 4.2.6.8 and 6.1.1.4'
S S 0.1246 0.1234 'International Tables Vol C Tables 4.2.6.8 and 6.1.1.4'

loop_
_geom_angle_atom_site_label_1
_geom_angle_atom_site_label_2
_geom_angle_atom_site_label_3
_geom_angle
_geom_angle_site_symmetry_1
_geom_angle_site_symmetry_3
N11 Ag1 N21 162.32(12) 1_444 .
N11 Ag1 Ag1 104.61(8) 1_444 2_656
N21 Ag1 Ag1 84.90(8) . 2_656
O1 C1 C2 120.7(4) . .
O1 C1 C6 119.8(4) . .
C2 C1 C6 119.4(4) . .
C16 C2 C1 115.5(4) . .
C16 C2 C3 125.6(4) . .
C1 C2 C3 118.9(3) . .
C2 C3 C4 111.6(3) . .
C2 C3 H3A 109.3 . .
C4 C3 H3A 109.3 . .
C2 C3 H3B 109.3 . .
C4 C3 H3B 109.3 . .
H3A C3 H3B 108.0 . .
C3 C4 C5 110.2(3) . .
C3 C4 H4A 109.6 . .
C5 C4 H4A 109.6 . .
C3 C4 H4B 109.6 . .
C5 C4 H4B 109.6 . .
H4A C4 H4B 108.1 . .
C6 C5 C4 112.7(3) . .
C6 C5 H5A 109.1 . .
C4 C5 H5A 109.1 . .
C6 C5 H5B 109.1 . .
C4 C5 H5B 109.1 . .
H5A C5 H5B 107.8 . .
C26 C6 C1 115.8(4) . .
C26 C6 C5 126.4(4) . .
C1 C6 C5 117.8(3) . .
C12 N11 C13 117.7(3) . .
C12 N11 Ag1 120.5(3) . 1_666
C13 N11 Ag1 121.6(3) . 1_666
C15 C11 C12 117.5(3) . .
C15 C11 C16 119.2(4) . .
C12 C11 C16 123.2(4) . .
N11 C12 C11 122.8(4) . .
N11 C12 H12 118.6 . .
C11 C12 H12 118.6 . .
N11 C13 C14 122.8(4) . .
N11 C13 H13 118.6 . .
C14 C13 H13 118.6 . .
C15 C14 C13 119.3(4) . .
C15 C14 H14 120.4 . .
C13 C14 H14 120.4 . .
C14 C15 C11 119.9(4) . .
C14 C15 H15 120.0 . .
C11 C15 H15 120.0 . .
C2 C16 C11 132.0(4) . .
C2 C16 H16 114.0 . .
C11 C16 H16 114.0 . .
C22 N21 C23 117.3(3) . .
C22 N21 Ag1 118.2(3) . .
C23 N21 Ag1 124.2(3) . .
C25 C21 C22 116.7(4) . .
C25 C21 C26 127.2(3) . .
C22 C21 C26 116.0(4) . .
N21 C22 C21 124.0(4) . .
N21 C22 H22 118.0 . .
C21 C22 H22 118.0 . .
N21 C23 C24 122.6(4) . .
N21 C23 H23 118.7 . .
C24 C23 H23 118.7 . .
C25 C24 C23 119.9(4) . .
C25 C24 H24 120.0 . .
C23 C24 H24 120.0 . .
C24 C25 C21 119.4(4) . .
C24 C25 H25 120.3 . .
C21 C25 H25 120.3 . .
C6 C26 C21 130.1(4) . .
C6 C26 H26 114.9 . .
C21 C26 H26 114.9 . .
O102 S100 O101 113.26(18) . .
O102 S100 O103 112.55(19) . .
O101 S100 O103 112.30(19) . .
O102 S100 C103 105.94(17) . .
O101 S100 C103 105.71(18) . .
O103 S100 C103 106.38(16) . .
C105 C101 C102 121.5(4) 2 .
C105 C101 H101 119.2 2 .
C102 C101 H101 119.2 . .
C102 C102 C101 118.9(4) 2 .
C102 C102 C103 118.0(4) 2 .
C101 C102 C103 123.2(3) . .
C104 C103 C102 120.1(3) . .
C104 C103 S100 118.3(3) . .
C102 C103 S100 121.5(3) . .
C103 C104 C105 121.9(4) . .
C103 C104 H104 119.0 . .
C105 C104 H104 119.0 . .
C101 C105 C104 119.6(4) 2 .
C101 C105 H105 120.2 2 .
C104 C105 H105 120.2 . .

loop_
_geom_bond_atom_site_label_1
_geom_bond_atom_site_label_2
_geom_bond_distance
_geom_bond_site_symmetry_2
Ag1 N11 2.172(3) 1_444
Ag1 N21 2.172(3) .
Ag1 Ag1 3.0759(9) 2_656
O1 C1 1.211(4) .
C1 C2 1.500(5) .
C1 C6 1.502(5) .
C2 C16 1.334(5) .
C2 C3 1.512(5) .
C3 C4 1.515(5) .
C3 H3A 0.9700 .
C3 H3B 0.9700 .
C4 C5 1.525(5) .
C4 H4A 0.9700 .
C4 H4B 0.9700 .
C5 C6 1.508(5) .
C5 H5A 0.9700 .
C5 H5B 0.9700 .
C6 C26 1.337(5) .
N11 C12 1.353(4) .
N11 C13 1.349(5) .
N11 Ag1 2.172(3) 1_666
C11 C15 1.400(5) .
C11 C12 1.393(5) .
C11 C16 1.465(5) .
C12 H12 0.9300 .
C13 C14 1.375(5) .
C13 H13 0.9300 .
C14 C15 1.365(5) .
C14 H14 0.9300 .
C15 H15 0.9300 .
C16 H16 0.9300 .
N21 C22 1.336(4) .
N21 C23 1.338(5) .
C21 C25 1.375(5) .
C21 C22 1.410(5) .
C21 C26 1.476(5) .
C22 H22 0.9300 .
C23 C24 1.369(5) .
C23 H23 0.9300 .
C24 C25 1.379(5) .
C24 H24 0.9300 .
C25 H25 0.9300 .
C26 H26 0.9300 .
O103 S100 1.457(3) .
O102 S100 1.450(3) .
O101 S100 1.453(3) .
S100 C103 1.793(4) .
C101 C105 1.355(5) 2
C101 C102 1.418(5) .
C101 H101 0.9300 .
C102 C102 1.427(6) 2
C102 C103 1.434(5) .
C103 C104 1.357(5) .
C104 C105 1.397(5) .
C104 H104 0.9300 .
C105 C101 1.355(5) 2
C105 H105 0.9300 .

loop_
_geom_torsion_atom_site_label_1
_geom_torsion_atom_site_label_2
_geom_torsion_atom_site_label_3
_geom_torsion_atom_site_label_4
_geom_torsion
_geom_torsion_site_symmetry_1
_geom_torsion_site_symmetry_4
O1 C1 C2 C16 2.9(6) . .
C6 C1 C2 C16 -177.3(3) . .
O1 C1 C2 C3 -175.3(4) . .
C6 C1 C2 C3 4.4(5) . .
C16 C2 C3 C4 -150.9(4) . .
C1 C2 C3 C4 27.1(5) . .
C2 C3 C4 C5 -58.3(4) . .
C3 C4 C5 C6 58.7(4) . .
O1 C1 C6 C26 -2.8(6) . .
C2 C1 C6 C26 177.4(3) . .
O1 C1 C6 C5 175.2(4) . .
C2 C1 C6 C5 -4.6(5) . .
C4 C5 C6 C26 151.0(4) . .
C4 C5 C6 C1 -26.8(5) . .
C13 N11 C12 C11 -1.5(6) . .
Ag1 N11 C12 C11 173.9(3) 1_666 .
C15 C11 C12 N11 0.8(6) . .
C16 C11 C12 N11 -174.6(3) . .
C12 N11 C13 C14 0.0(6) . .
Ag1 N11 C13 C14 -175.3(3) 1_666 .
N11 C13 C14 C15 2.3(7) . .
C13 C14 C15 C11 -2.9(7) . .
C12 C11 C15 C14 1.5(6) . .
C16 C11 C15 C14 177.0(4) . .
C1 C2 C16 C11 176.4(4) . .
C3 C2 C16 C11 -5.5(7) . .
C15 C11 C16 C2 157.8(4) . .
C12 C11 C16 C2 -27.0(6) . .
N11 Ag1 N21 C22 21.1(6) 1_444 .
Ag1 Ag1 N21 C22 -102.5(3) 2_656 .
N11 Ag1 N21 C23 -152.4(4) 1_444 .
Ag1 Ag1 N21 C23 84.0(3) 2_656 .
C23 N21 C22 C21 1.9(6) . .
Ag1 N21 C22 C21 -172.1(3) . .
C25 C21 C22 N21 -3.8(6) . .
C26 C21 C22 N21 179.4(3) . .
C22 N21 C23 C24 0.9(6) . .
Ag1 N21 C23 C24 174.4(3) . .
N21 C23 C24 C25 -1.6(6) . .
C23 C24 C25 C21 -0.5(6) . .
C22 C21 C25 C24 3.0(6) . .
C26 C21 C25 C24 179.4(4) . .
C1 C6 C26 C21 177.8(4) . .
C5 C6 C26 C21 0.0(6) . .
C25 C21 C26 C6 23.3(6) . .
C22 C21 C26 C6 -160.3(4) . .
C105 C101 C102 C102 -0.5(7) 2 2
C105 C101 C102 C103 179.7(4) 2 .
C102 C102 C103 C104 0.2(6) 2 .
C101 C102 C103 C104 179.9(4) . .
C102 C102 C103 S100 177.8(3) 2 .
C101 C102 C103 S100 -2.5(5) . .
O102 S100 C103 C104 118.1(3) . .
O101 S100 C103 C104 -2.3(4) . .
O103 S100 C103 C104 -121.9(3) . .
O102 S100 C103 C102 -59.5(3) . .
O101 S100 C103 C102 -180.0(3) . .
O103 S100 C103 C102 60.5(3) . .
C102 C103 C104 C105 -0.4(6) . .
S100 C103 C104 C105 -178.0(3) . .
C103 C104 C105 C101 0.6(6) . 2
